data_4320736
loop_
_publ_author_name
'German Ferrando'
'H\'el\`ene G\'erard'
'Gregory J. Spivak'
'Joseph N. Coalter'
'John C. Huffman'
'Odile Eisenstein'
'Kenneth G. Caulton'

_publ_section_title
;
 Facile C(sp2)/OR Bond Cleavage by Ru or Os
;
_journal_name_full 'Inorganic Chemistry'
_journal_page_first 6610
_journal_page_last 6621
_journal_paper_doi 10.1021/ic010729o
_journal_volume 40
_journal_year 2001
_chemical_formula_sum 'C20 H46 Cl2 Os P2'
_chemical_formula_weight 609.668
_space_group_IT_number 14
_symmetry_cell_setting monoclinic
_symmetry_space_group_name_Hall '-P 2ybc'
_symmetry_space_group_name_H-M 'P 1 21/c 1'
_audit_creation_method 'minor manual editing of SDT2CIF v. 1.2 BETA  output'
_cell_angle_alpha 90
_cell_angle_beta 106.9801
_cell_angle_gamma 90
_cell_formula_units_Z 4
_cell_length_a 11.5060(3)
_cell_length_b 15.6613(4)
_cell_length_c 14.8756(3)
_cell_measurement_reflns_used 7840
_cell_measurement_temperature 116(2)
_cell_measurement_theta_max 32.35
_cell_measurement_theta_min 2.26
_cell_volume 2563.71(11)
_computing_cell_refinement 'SAINT (Bruker, 1999)'
_computing_data_collection 'SMART (Bruker, 1999)'
_computing_data_reduction 'SAINT (Bruker, 1999), XTEL (local package)'
_computing_molecular_graphics 'XTEL, local package'
_computing_publication_material 'XTEL, local package'
_computing_structure_refinement 'XTEL, local package'
_computing_structure_solution 'SHELXS-97 (Sheldrick, 1997)'
_diffrn_ambient_temperature 116(2)
_diffrn_detector 'CCD area detector'
_diffrn_detector_area_resol_mean 44.52
_diffrn_detector_type 'Bruker SMART 6000'
_diffrn_measured_fraction_theta_full 1
_diffrn_measured_fraction_theta_max 1
_diffrn_measurement_details '   0.30 degree frames measured for  15.15 seconds each'
_diffrn_measurement_device 'three-circle goniometer with fixed chi'
_diffrn_measurement_device_type 'Bruker Platform goniometer'
_diffrn_measurement_method '\w scans'
_diffrn_radiation_type 'Mo K\a'
_diffrn_radiation_wavelength 0.71073
_diffrn_reflns_av_R_equivalents 0.057
_diffrn_reflns_limit_h_max 17
_diffrn_reflns_limit_h_min -17
_diffrn_reflns_limit_k_max 23
_diffrn_reflns_limit_k_min -23
_diffrn_reflns_limit_l_max 22
_diffrn_reflns_limit_l_min -22
_diffrn_reflns_number 69505
_diffrn_reflns_theta_full 32.5093
_diffrn_reflns_theta_max 32.5093
_diffrn_reflns_theta_min 1.93386
_diffrn_standards_decay_% -0.01
_diffrn_standards_interval_time 763
_diffrn_standards_number 7841
_exptl_absorpt_coefficient_mu 6.6336
_exptl_absorpt_correction_T_max 1.000000
_exptl_absorpt_correction_T_min 0.828805
_exptl_absorpt_correction_type semi-empirical
_exptl_absorpt_process_details SADABS
_exptl_crystal_colour yellow
_exptl_crystal_density_diffrn 1.974
_exptl_crystal_density_method 'not measured'
_exptl_crystal_description irregular
_exptl_crystal_F_000 1530
_exptl_crystal_size_max .08
_exptl_crystal_size_mid .12
_exptl_crystal_size_min .2
_refine_ls_abs_structure_details none
_refine_ls_extinction_coef 0.000000004(4)
_refine_ls_extinction_expression
;                                                                               
Larson, A. C. (1967).  Acta Cryst. 23, p. 664.  Eq. (3)                         
;
_refine_ls_extinction_method Zachariasen
_refine_ls_goodness_of_fit_ref 0.3683
_refine_ls_matrix_type full
_refine_ls_number_parameters 411
_refine_ls_number_reflns 5928
_refine_ls_R_factor_gt 0.0174
_refine_ls_shift/su_max 0.0053
_refine_ls_structure_factor_coef F
_refine_ls_weighting_details w^-1^=\s^2^(F)+(.07F)^2^
_refine_ls_weighting_scheme calc
_refine_ls_wR_factor_ref 0.0161
_reflns_number_gt 5928
_reflns_number_total 9295
_reflns_threshold_expression 'Fo^2^> 2.33\s(Fo^2^)'
_cod_data_source_file ic010729o.cif
_cod_data_source_block MSC00004
_cod_depositor_comments
;

2020-09-22
Z value changed to be consistent with given formula
                 miguel
;
_cod_original_formula_units_Z 5
_cod_original_sg_symbol_H-M 'P 21/c'
_cod_original_formula_sum 'C20 H46 Cl2 Os1 P2'
_cod_database_code 4320736

loop_
_symmetry_equiv_pos_as_xyz
x,y,z
-x,1/2+y,1/2-z
x,1/2-y,1/2+z
-x,-y,-z

loop_
_atom_site_label
_atom_site_type_symbol
_atom_site_fract_x
_atom_site_fract_y
_atom_site_fract_z
_atom_site_U_iso_or_equiv
_atom_site_adp_type
_atom_site_occupancy
_atom_site_disorder_group
_atom_site_disorder_assembly
OS1 OS 0.727244(14) 0.189851(10) 0.860586(11) 0.01214(4) Uani 1 0 .
CL2 CL 0.62554(10) 0.32289(7) 0.78649(8) 0.0229(3) Uani 1 0 .
CL3 CL 0.79983(10) 0.17045(7) 0.72042(7) 0.0207(3) Uani 1 0 .
C4 C 0.6908(3) 0.1842(3) 0.9640(3) 0.0183(12) Uani 1 0 .
C5 C 0.6642(6) 0.1711(4) 1.0536(4) 0.0322(19) Uani 1 0 .
P6 P 0.92133(10) 0.25828(7) 0.93315(8) 0.0152(3) Uani 1 0 .
C7 C 0.9154(4) 0.3271(3) 1.0332(3) 0.0195(14) Uani 1 0 .
C8 C 0.8293(6) 0.4027(3) 1.0040(4) 0.032(2) Uani 1 0 .
C9 C 1.0367(5) 0.3559(4) 1.1004(4) 0.036(2) Uani 1 0 .
C10 C 0.9925(4) 0.3162(3) 0.8537(3) 0.0204(13) Uani 1 0 .
C11 C 0.9196(5) 0.3925(4) 0.8041(4) 0.0308(19) Uani 1 0 .
C12 C 1.1254(5) 0.3411(4) 0.8966(5) 0.034(2) Uani 1 0 .
C13 C 1.0380(4) 0.1775(3) 0.9892(3) 0.0233(14) Uani 1 0 .
C14 C 1.0044(5) 0.1286(4) 1.0664(4) 0.0330(19) Uani 1 0 .
C15 C 1.0646(5) 0.1179(3) 0.9172(4) 0.0304(18) Uani 1 0 .
P16 P 0.55470(10) 0.10230(7) 0.78095(8) 0.0150(3) Uani 1 0 .
C17 C 0.4933(4) 0.1163(3) 0.6514(3) 0.0242(15) Uani 1 0 .
C18 C 0.4156(5) 0.1968(4) 0.6242(4) 0.0368(19) Uani 1 0 .
C19 C 0.4239(5) 0.0403(4) 0.5969(4) 0.0319(19) Uani 1 0 .
C20 C 0.4294(4) 0.1114(3) 0.8357(3) 0.0198(14) Uani 1 0 .
C21 C 0.3200(5) 0.0530(3) 0.7949(4) 0.0271(17) Uani 1 0 .
C22 C 0.3878(5) 0.2023(3) 0.8459(4) 0.0299(18) Uani 1 0 .
C23 C 0.5926(4) -0.0128(3) 0.7951(3) 0.0217(15) Uani 1 0 .
C24 C 0.6921(5) -0.0369(3) 0.7511(4) 0.0288(18) Uani 1 0 .
C25 C 0.6253(5) -0.0419(3) 0.8968(4) 0.0286(18) Uani 1 0 .
H1 H 0.788(4) 0.116(3) 0.883(3) 0.037(15) Uiso 1 0 .
H2 H 0.708(6) 0.214(4) 1.102(4) 0.07(2) Uiso 1 0 .
H3 H 0.583(5) 0.177(4) 1.042(4) 0.047(18) Uiso 1 0 .
H4 H 0.694(6) 0.121(4) 1.078(4) 0.07(2) Uiso 1 0 .
H5 H 0.879(4) 0.293(3) 1.067(3) 0.015(12) Uiso 1 0 .
H6 H 0.813(4) 0.426(3) 1.061(3) 0.020(13) Uiso 1 0 .
H7 H 0.864(4) 0.446(3) 0.978(3) 0.033(15) Uiso 1 0 .
H8 H 0.759(5) 0.391(4) 0.964(4) 0.05(2) Uiso 1 0 .
H9 H 1.095(5) 0.309(4) 1.124(4) 0.052(18) Uiso 1 0 .
H10 H 1.076(5) 0.395(4) 1.072(4) 0.06(2) Uiso 1 0 .
H11 H 1.019(5) 0.383(3) 1.159(4) 0.045(17) Uiso 1 0 .
H12 H 0.991(4) 0.278(3) 0.808(3) 0.010(11) Uiso 1 0 .
H13 H 0.928(4) 0.439(3) 0.848(3) 0.034(15) Uiso 1 0 .
H14 H 0.954(4) 0.415(3) 0.756(3) 0.028(14) Uiso 1 0 .
H15 H 0.836(5) 0.379(3) 0.776(4) 0.041(16) Uiso 1 0 .
H16 H 1.175(5) 0.295(4) 0.923(4) 0.046(18) Uiso 1 0 .
H17 H 1.156(5) 0.361(3) 0.846(4) 0.039(16) Uiso 1 0 .
H18 H 1.133(5) 0.383(4) 0.935(4) 0.05(2) Uiso 1 0 .
H19 H 1.110(4) 0.206(3) 1.016(3) 0.018(12) Uiso 1 0 .
H20 H 0.989(5) 0.163(3) 1.119(4) 0.045(18) Uiso 1 0 .
H21 H 0.933(5) 0.098(3) 1.048(3) 0.033(15) Uiso 1 0 .
H22 H 1.067(4) 0.094(3) 1.098(3) 0.032(15) Uiso 1 0 .
H23 H 1.001(4) 0.086(3) 0.886(3) 0.026(14) Uiso 1 0 .
H24 H 1.093(4) 0.149(3) 0.867(4) 0.037(16) Uiso 1 0 .
H25 H 1.127(4) 0.078(3) 0.945(3) 0.032(15) Uiso 1 0 .
H26 H 0.563(4) 0.127(3) 0.638(3) 0.023(13) Uiso 1 0 .
H27 H 0.450(5) 0.243(3) 0.656(4) 0.036(16) Uiso 1 0 .
H28 H 0.402(4) 0.210(3) 0.555(4) 0.044(16) Uiso 1 0 .
H29 H 0.337(5) 0.191(3) 0.633(3) 0.038(15) Uiso 1 0 .
H30 H 0.350(5) 0.029(3) 0.613(3) 0.037(16) Uiso 1 0 .
H31 H 0.404(5) 0.052(3) 0.533(4) 0.042(17) Uiso 1 0 .
H32 H 0.472(5) -0.008(3) 0.605(4) 0.042(17) Uiso 1 0 .
H33 H 0.469(4) 0.093(3) 0.897(3) 0.013(12) Uiso 1 0 .
H34 H 0.269(4) 0.054(3) 0.836(3) 0.029(14) Uiso 1 0 .
H35 H 0.271(4) 0.074(3) 0.732(3) 0.018(12) Uiso 1 0 .
H36 H 0.337(4) -0.005(3) 0.787(3) 0.022(13) Uiso 1 0 .
H37 H 0.447(4) 0.242(3) 0.866(3) 0.027(14) Uiso 1 0 .
H38 H 0.338(4) 0.223(3) 0.789(3) 0.032(15) Uiso 1 0 .
H39 H 0.343(5) 0.202(4) 0.898(4) 0.056(18) Uiso 1 0 .
H40 H 0.524(4) -0.041(3) 0.763(3) 0.025(14) Uiso 1 0 .
H41 H 0.703(4) -0.099(3) 0.752(3) 0.033(15) Uiso 1 0 .
H42 H 0.675(4) -0.020(3) 0.686(4) 0.037(16) Uiso 1 0 .
H43 H 0.766(4) -0.011(3) 0.781(3) 0.020(13) Uiso 1 0 .
H44 H 0.565(4) -0.038(3) 0.926(3) 0.025(14) Uiso 1 0 .
H45 H 0.650(5) -0.103(3) 0.904(3) 0.039(16) Uiso 1 0 .
H46 H 0.693(4) -0.012(3) 0.933(3) 0.027(14) Uiso 1 0 .

loop_
_atom_site_aniso_label
_atom_site_aniso_U_11
_atom_site_aniso_U_22
_atom_site_aniso_U_33
_atom_site_aniso_U_12
_atom_site_aniso_U_13
_atom_site_aniso_U_23
OS1 0.01288(11) 0.01106(15) 0.01231(12) -0.00026(8) 0.00341(5) 0.00034(8)
CL2 0.0209(5) 0.0152(6) 0.0298(6) 0.0027(4) 0.0030(4) 0.0042(4)
CL3 0.0221(5) 0.0251(7) 0.0164(5) -0.0012(4) 0.0081(4) -0.0014(4)
C4 0.0174(18) 0.017(2) 0.019(2) -0.0052(18) 0.0036(15) -0.0026(18)
C5 0.036(3) 0.042(4) 0.022(3) -0.011(3) 0.013(2) -0.007(2)
P6 0.0146(5) 0.0142(5) 0.0164(5) -0.0012(4) 0.0040(4) 0.0006(4)
C7 0.022(2) 0.020(2) 0.016(2) -0.0065(17) 0.0056(17) -0.0019(16)
C8 0.052(4) 0.021(3) 0.025(3) 0.004(2) 0.013(3) -0.001(2)
C9 0.028(3) 0.047(4) 0.031(3) -0.016(3) 0.008(2) -0.018(3)
C10 0.022(2) 0.019(2) 0.023(2) -0.003(2) 0.0107(17) -0.001(2)
C11 0.031(3) 0.031(3) 0.033(3) -0.002(2) 0.013(2) 0.015(2)
C12 0.022(3) 0.039(3) 0.043(4) -0.006(2) 0.012(2) 0.009(3)
C13 0.016(2) 0.023(3) 0.027(2) -0.0003(18) 0.0008(17) 0.0037(19)
C14 0.027(3) 0.033(3) 0.034(3) 0.002(2) 0.000(2) 0.016(2)
C15 0.024(3) 0.022(3) 0.042(3) 0.005(2) 0.006(2) -0.000(2)
P16 0.0139(5) 0.0142(5) 0.0158(5) -0.0002(4) 0.0028(4) -0.0010(4)
C17 0.019(2) 0.033(3) 0.019(2) -0.005(2) 0.0022(18) -0.000(2)
C18 0.035(3) 0.031(3) 0.032(3) -0.003(3) -0.010(2) 0.009(3)
C19 0.031(3) 0.039(3) 0.022(3) -0.005(2) 0.000(2) -0.008(2)
C20 0.018(2) 0.019(2) 0.024(2) -0.0013(17) 0.0083(18) -0.0020(18)
C21 0.021(2) 0.025(3) 0.037(3) -0.004(2) 0.012(2) -0.005(2)
C22 0.022(2) 0.024(3) 0.046(3) 0.000(2) 0.014(2) -0.010(2)
C23 0.021(2) 0.014(2) 0.029(3) -0.0007(17) 0.0044(19) -0.0027(18)
C24 0.025(3) 0.021(2) 0.041(3) 0.003(2) 0.010(2) -0.008(2)
C25 0.030(3) 0.020(2) 0.035(3) 0.001(2) 0.007(2) 0.007(2)

loop_
_atom_type_symbol
_atom_type_description
_atom_type_scat_dispersion_real
_atom_type_scat_dispersion_imag
_atom_type_scat_source
OS Os -1.816 7.605 'International Tables Vol. IV (1974) Table 2.2B'
CL Cl 0.132 0.159 'International Tables Vol. IV (1974) Table 2.2B'
P P 0.09 0.095 'International Tables Vol. IV (1974) Table 2.2B'
C C 0.002 0.002 'International Tables Vol. IV (1974) Table 2.2B'
H H 0 0 'International Tables Vol. IV (1974) Table 2.2B'

loop_
_geom_angle_atom_site_label_1
_geom_angle_atom_site_label_2
_geom_angle_atom_site_label_3
_geom_angle
_geom_angle_site_symmetry_1
_geom_angle_site_symmetry_2
_geom_angle_site_symmetry_3
_geom_angle_publ_flag
CL2 OS1 CL3 87.73(4) . . . no
CL2 OS1 P6 94.59(4) . . . no
CL2 OS1 P16 92.59(4) . . . no
CL2 OS1 C4 103.57(15) . . . no
CL3 OS1 P6 86.33(4) . . . no
CL3 OS1 P16 87.05(4) . . . no
CL3 OS1 C4 168.68(15) . . . no
P6 OS1 P16 170.03(4) . . . no
P6 OS1 C4 93.35(13) . . . no
P16 OS1 C4 91.68(13) . . . no
OS1 P6 C7 111.63(14) . . . no
OS1 P6 C10 116.83(14) . . . no
OS1 P6 C13 110.46(15) . . . no
C7 P6 C10 110.7(2) . . . no
C7 P6 C13 103.1(2) . . . no
C10 P6 C13 102.9(2) . . . no
OS1 P16 C17 116.72(16) . . . no
OS1 P16 C20 111.92(15) . . . no
OS1 P16 C23 111.32(15) . . . no
C17 P16 C20 109.7(2) . . . no
C17 P16 C23 103.8(2) . . . no
C20 P16 C23 102.2(2) . . . no
OS1 C4 C5 174.5(4) . . . no
P6 C7 C8 113.4(3) . . . no
P6 C7 C9 117.1(3) . . . no
C8 C7 C9 110.5(4) . . . no
P6 C10 C11 114.2(3) . . . no
P6 C10 C12 115.7(3) . . . no
C11 C10 C12 110.1(4) . . . no
P6 C13 C14 111.9(3) . . . no
P6 C13 C15 111.8(3) . . . no
C14 C13 C15 111.8(4) . . . no
P16 C17 C18 112.7(4) . . . no
P16 C17 C19 116.1(4) . . . no
C18 C17 C19 109.1(4) . . . no
P16 C20 C21 115.7(3) . . . no
P16 C20 C22 114.9(3) . . . no
C21 C20 C22 110.6(4) . . . no
P16 C23 C24 112.0(3) . . . no
P16 C23 C25 112.8(3) . . . no
C24 C23 C25 110.8(4) . . . no
CL2 OS1 H1 168(2) . . . no
CL3 OS1 H1 80(2) . . . no
P6 OS1 H1 85.5(19) . . . no
P16 OS1 H1 86.0(19) . . . no
C4 OS1 H1 89(2) . . . no
C4 C5 H2 111(4) . . . no
C4 C5 H3 107(3) . . . no
C4 C5 H4 109(4) . . . no
H2 C5 H3 110(5) . . . no
H2 C5 H4 104(5) . . . no
H3 C5 H4 115(5) . . . no
P6 C7 H5 103(3) . . . no
C8 C7 H5 104(3) . . . no
C9 C7 H5 107(3) . . . no
C7 C8 H6 108(3) . . . no
C7 C8 H7 111(3) . . . no
C7 C8 H8 115(4) . . . no
H6 C8 H7 107(4) . . . no
H6 C8 H8 108(4) . . . no
H7 C8 H8 107(5) . . . no
C7 C9 H9 114(3) . . . no
C7 C9 H10 112(4) . . . no
C7 C9 H11 107(3) . . . no
H9 C9 H10 106(5) . . . no
H9 C9 H11 106(4) . . . no
H10 C9 H11 111(4) . . . no
P6 C10 H12 104(3) . . . no
C11 C10 H12 106(3) . . . no
C12 C10 H12 106(3) . . . no
C10 C11 H13 110(3) . . . no
C10 C11 H14 111(3) . . . no
C10 C11 H15 112(3) . . . no
H13 C11 H14 104(4) . . . no
H13 C11 H15 111(4) . . . no
H14 C11 H15 109(4) . . . no
C10 C12 H16 113(3) . . . no
C10 C12 H17 108(3) . . . no
C10 C12 H18 111(4) . . . no
H16 C12 H17 105(4) . . . no
H16 C12 H18 112(5) . . . no
H17 C12 H18 107(5) . . . no
P6 C13 H19 108(3) . . . no
C14 C13 H19 108(3) . . . no
C15 C13 H19 105(3) . . . no
C13 C14 H20 118(3) . . . no
C13 C14 H21 116(3) . . . no
C13 C14 H22 110(3) . . . no
H20 C14 H21 99(4) . . . no
H20 C14 H22 102(4) . . . no
H21 C14 H22 110(4) . . . no
C13 C15 H23 114(3) . . . no
C13 C15 H24 113(3) . . . no
C13 C15 H25 112(3) . . . no
H23 C15 H24 106(4) . . . no
H23 C15 H25 105(4) . . . no
H24 C15 H25 106(4) . . . no
P16 C17 H26 99(3) . . . no
C18 C17 H26 106(3) . . . no
C19 C17 H26 113(3) . . . no
C17 C18 H27 113(3) . . . no
C17 C18 H28 110(3) . . . no
C17 C18 H29 113(3) . . . no
H27 C18 H28 106(4) . . . no
H27 C18 H29 108(5) . . . no
H28 C18 H29 107(4) . . . no
C17 C19 H30 112(3) . . . no
C17 C19 H31 109(3) . . . no
C17 C19 H32 112(3) . . . no
H30 C19 H31 109(4) . . . no
H30 C19 H32 111(4) . . . no
H31 C19 H32 105(4) . . . no
P16 C20 H33 101(3) . . . no
C21 C20 H33 108(3) . . . no
C22 C20 H33 105(3) . . . no
C20 C21 H34 109(3) . . . no
C20 C21 H35 111(3) . . . no
C20 C21 H36 117(3) . . . no
H34 C21 H35 108(4) . . . no
H34 C21 H36 106(4) . . . no
H35 C21 H36 107(4) . . . no
C20 C22 H37 116(3) . . . no
C20 C22 H38 112(3) . . . no
C20 C22 H39 107(3) . . . no
H37 C22 H38 105(4) . . . no
H37 C22 H39 105(4) . . . no
H38 C22 H39 111(4) . . . no
P16 C23 H40 106(3) . . . no
C24 C23 H40 107(3) . . . no
C25 C23 H40 108(3) . . . no
C23 C24 H41 111(3) . . . no
C23 C24 H42 114(3) . . . no
C23 C24 H43 112(3) . . . no
H41 C24 H42 106(4) . . . no
H41 C24 H43 109(4) . . . no
H42 C24 H43 104(4) . . . no
C23 C25 H44 117(3) . . . no
C23 C25 H45 112(3) . . . no
C23 C25 H46 110(3) . . . no
H44 C25 H45 105(4) . . . no
H44 C25 H46 107(4) . . . no
H45 C25 H46 105(4) . . . no

loop_
_geom_bond_atom_site_label_1
_geom_bond_atom_site_label_2
_geom_bond_distance
_geom_bond_site_symmetry_1
_geom_bond_site_symmetry_2
_geom_bond_publ_flag
OS1 CL2 2.4844(10) . . no
OS1 CL3 2.4808(10) . . no
OS1 P6 2.4275(11) . . no
OS1 P16 2.4189(11) . . no
OS1 C4 1.711(4) . . no
P6 C7 1.855(4) . . no
P6 C10 1.858(4) . . no
P6 C13 1.856(4) . . no
P16 C17 1.861(5) . . no
P16 C20 1.857(5) . . no
P16 C23 1.853(4) . . no
C4 C5 1.466(6) . . no
C7 C8 1.524(7) . . no
C7 C9 1.529(7) . . no
C10 C11 1.522(7) . . no
C10 C12 1.526(7) . . no
C13 C14 1.520(7) . . no
C13 C15 1.519(7) . . no
C17 C18 1.531(7) . . no
C17 C19 1.527(7) . . no
C20 C21 1.531(6) . . no
C20 C22 1.524(6) . . no
C23 C24 1.523(7) . . no
C23 C25 1.518(7) . . no
OS1 H1 1.35(5) . . no
C5 H2 1.00(6) . . no
C5 H3 0.90(5) . . no
C5 H4 0.89(6) . . no
C7 H5 0.93(4) . . no
C8 H6 1.00(4) . . no
C8 H7 0.93(5) . . no
C8 H8 0.88(5) . . no
C9 H9 0.98(6) . . no
C9 H10 0.93(6) . . no
C9 H11 1.04(5) . . no
C10 H12 0.90(4) . . no
C11 H13 0.96(5) . . no
C11 H14 0.98(5) . . no
C11 H15 0.96(5) . . no
C12 H16 0.93(5) . . no
C12 H17 0.98(5) . . no
C12 H18 0.86(6) . . no
C13 H19 0.92(4) . . no
C14 H20 1.01(5) . . no
C14 H21 0.92(5) . . no
C14 H22 0.91(5) . . no
C15 H23 0.90(5) . . no
C15 H24 1.02(5) . . no
C15 H25 0.95(5) . . no
C17 H26 0.91(4) . . no
C18 H27 0.89(5) . . no
C18 H28 1.02(5) . . no
C18 H29 0.96(5) . . no
C19 H30 0.96(5) . . no
C19 H31 0.93(5) . . no
C19 H32 0.93(5) . . no
C20 H33 0.93(4) . . no
C21 H34 0.95(5) . . no
C21 H35 0.99(4) . . no
C21 H36 0.94(5) . . no
C22 H37 0.91(5) . . no
C22 H38 0.93(5) . . no
C22 H39 1.05(5) . . no
C23 H40 0.91(4) . . no
C24 H41 0.98(5) . . no
C24 H42 0.97(5) . . no
C24 H43 0.93(4) . . no
C25 H44 0.93(5) . . no
C25 H45 0.99(5) . . no
C25 H46 0.94(5) . . no
